data_2021347
loop_
_publ_author_name
'Dwivedi, Bhavna'
'Das, Dinabandhu'

_publ_section_title
;
 Polymorphism in some new bis-hydrazone compounds
;
_journal_issue 12
_journal_name_full 'Acta Crystallographica Section C'
_journal_page_first
;
;
_journal_paper_doi 10.1107/S2053229618014286
_journal_volume 74
_journal_year 2018
_chemical_formula_iupac 'C30 H22 Cl4 N4'
_chemical_formula_moiety 'C30 H22 Cl4 N4'
_chemical_formula_sum 'C30 H22 Cl4 N4'
_chemical_formula_weight 580.31
_chemical_name_systematic
;
Butane-2,3-dione 2,3-bis{[bis(4-chloroenyl)methylidene]hydrazone}
;
_space_group_crystal_system monoclinic
_space_group_IT_number 14
_space_group_name_Hall '-P 2yn'
_space_group_name_H-M_alt 'P 1 21/n 1'
_symmetry_space_group_name_Hall '-P 2yn'
_symmetry_space_group_name_H-M 'P 1 21/n 1'
_atom_sites_solution_hydrogens geom
_audit_creation_method SHELXL-2016/6
_cell_angle_alpha 90
_cell_angle_beta 103.682(3)
_cell_angle_gamma 90
_cell_formula_units_Z 2
_cell_length_a 10.4200(8)
_cell_length_b 12.5276(11)
_cell_length_c 11.2084(9)
_cell_measurement_reflns_used 8736
_cell_measurement_temperature 298(2)
_cell_measurement_theta_max 28.03
_cell_measurement_theta_min 2.48
_cell_volume 1421.6(2)
_computing_cell_refinement
;
SAINT (Bruker, 2012)
;
_computing_data_collection
;
APEX3 (Bruker, 2012)
;
_computing_data_reduction
;
SAINT (Bruker, 2012)
;
_computing_molecular_graphics
;
X-SEED (Barbour, 2001)
;
_computing_structure_refinement
;
SHELXL2016 (Sheldrick, 2015)
;
_computing_structure_solution
;
SHELXS97 (Sheldrick, 2008)
;
_diffrn_ambient_temperature 298(2)
_diffrn_measured_fraction_theta_full 0.999
_diffrn_measured_fraction_theta_max 0.997
_diffrn_measurement_device_type 'Bruker APEXIII CMOS detector'
_diffrn_measurement_method 'phi and omega scans'
_diffrn_radiation_type MoK\a
_diffrn_radiation_wavelength 0.71073
_diffrn_reflns_av_R_equivalents 0.0315
_diffrn_reflns_av_unetI/netI 0.0217
_diffrn_reflns_limit_h_max 13
_diffrn_reflns_limit_h_min -13
_diffrn_reflns_limit_k_max 16
_diffrn_reflns_limit_k_min -16
_diffrn_reflns_limit_l_max 14
_diffrn_reflns_limit_l_min -14
_diffrn_reflns_number 20477
_diffrn_reflns_theta_full 25.000
_diffrn_reflns_theta_max 28.320
_diffrn_reflns_theta_min 2.401
_diffrn_source microfocus
_exptl_absorpt_coefficient_mu 0.443
_exptl_absorpt_correction_T_max 0.957
_exptl_absorpt_correction_T_min 0.880
_exptl_absorpt_correction_type multi-scan
_exptl_absorpt_process_details
;
(SADABS; Bruker, 2012)
;
_exptl_crystal_colour orange
_exptl_crystal_density_diffrn 1.356
_exptl_crystal_description block
_exptl_crystal_F_000 596
_exptl_crystal_size_max 0.310
_exptl_crystal_size_mid 0.240
_exptl_crystal_size_min 0.100
_refine_diff_density_max 0.287
_refine_diff_density_min -0.336
_refine_ls_extinction_coef 0.007(2)
_refine_ls_extinction_expression Fc^*^=kFc[1+0.001xFc^2^\l^3^/sin(2\q)]^-1/4^
_refine_ls_extinction_method
;
SHELXL2016 (Sheldrick, 2015)
;
_refine_ls_goodness_of_fit_ref 1.035
_refine_ls_hydrogen_treatment constr
_refine_ls_matrix_type full
_refine_ls_number_parameters 174
_refine_ls_number_reflns 3527
_refine_ls_number_restraints 0
_refine_ls_restrained_S_all 1.035
_refine_ls_R_factor_all 0.0688
_refine_ls_R_factor_gt 0.0465
_refine_ls_shift/su_max 0.001
_refine_ls_shift/su_mean 0.000
_refine_ls_structure_factor_coef Fsqd
_refine_ls_weighting_details 'w=1/[\s^2^(Fo^2^)+(0.0572P)^2^+0.4215P] where P=(Fo^2^+2Fc^2^)/3'
_refine_ls_weighting_scheme calc
_refine_ls_wR_factor_gt 0.1183
_refine_ls_wR_factor_ref 0.1314
_reflns_number_gt 2565
_reflns_number_total 3527
_reflns_threshold_expression 'I > 2\s(I)'
_cod_data_source_file uk3160sup1.cif
_cod_data_source_block 2b
_cod_database_code 2021347
_shelx_space_group_comment
;
The symmetry employed for this shelxl refinement is uniquely defined
by the following loop, which should always be used as a source of
symmetry information in preference to the above space-group names.
They are only intended as comments.
;
_shelx_estimated_absorpt_t_min 0.875
_shelx_estimated_absorpt_t_max 0.957

loop_
_space_group_symop_operation_xyz
'x, y, z'
'-x+1/2, y+1/2, -z+1/2'
'-x, -y, -z'
'x-1/2, -y-1/2, z-1/2'

loop_
_atom_site_type_symbol
_atom_site_label
_atom_site_fract_x
_atom_site_fract_y
_atom_site_fract_z
_atom_site_U_iso_or_equiv
_atom_site_adp_type
_atom_site_calc_flag
_atom_site_occupancy
Cl Cl1 0.68910(6) -0.15371(5) 0.74583(6) 0.0783(2) Uani d 1
Cl Cl2 0.42701(9) 0.66559(5) 0.62731(7) 0.1015(3) Uani d 1
N N1 0.17766(14) 0.18132(13) 0.53715(16) 0.0579(4) Uani d 1
N N2 0.14416(13) 0.07379(13) 0.52138(15) 0.0558(4) Uani d 1
C C1 0.30010(16) 0.19985(15) 0.59054(16) 0.0510(4) Uani d 1
C C2 0.39945(16) 0.11740(16) 0.63939(16) 0.0499(4) Uani d 1
C C3 0.37448(17) 0.03265(18) 0.71109(17) 0.0600(5) Uani d 1
H H3 0.295162 0.031146 0.735454 0.072 Uiso calc 1
C C4 0.46323(19) -0.04851(18) 0.74676(19) 0.0636(5) Uani d 1
H H4 0.444873 -0.103796 0.795556 0.076 Uiso calc 1
C C5 0.58018(17) -0.04729(16) 0.70944(17) 0.0565(5) Uani d 1
C C6 0.61025(18) 0.03606(17) 0.64137(19) 0.0601(5) Uani d 1
H H6 0.690228 0.037005 0.618151 0.072 Uiso calc 1
C C7 0.52134(17) 0.11832(16) 0.60763(18) 0.0565(5) Uani d 1
H H7 0.542768 0.175413 0.562971 0.068 Uiso calc 1
C C8 0.33619(17) 0.31444(15) 0.59710(17) 0.0520(4) Uani d 1
C C9 0.44542(19) 0.35264(17) 0.68290(19) 0.0595(5) Uani d 1
H H9 0.499514 0.305072 0.735662 0.071 Uiso calc 1
C C10 0.4747(2) 0.46018(18) 0.6908(2) 0.0650(5) Uani d 1
H H10 0.548248 0.485030 0.748177 0.078 Uiso calc 1
C C11 0.3947(2) 0.52961(17) 0.61388(18) 0.0630(5) Uani d 1
C C12 0.2867(2) 0.49456(18) 0.5279(2) 0.0739(6) Uani d 1
H H12 0.232927 0.542760 0.475804 0.089 Uiso calc 1
C C13 0.2588(2) 0.38763(18) 0.51972(19) 0.0685(6) Uani d 1
H H13 0.186058 0.363655 0.460709 0.082 Uiso calc 1
C C14 0.01973(15) 0.05627(15) 0.51005(16) 0.0504(4) Uani d 1
C C15 -0.08038(19) 0.13991(17) 0.5156(2) 0.0660(5) Uani d 1
H H15A -0.084949 0.150286 0.599389 0.099 Uiso calc 1
H H15B -0.165175 0.117663 0.467810 0.099 Uiso calc 1
H H15C -0.055514 0.205672 0.483292 0.099 Uiso calc 1

loop_
_atom_site_aniso_label
_atom_site_aniso_U_11
_atom_site_aniso_U_22
_atom_site_aniso_U_33
_atom_site_aniso_U_12
_atom_site_aniso_U_13
_atom_site_aniso_U_23
Cl1 0.0626(3) 0.0707(4) 0.0975(5) -0.0018(3) 0.0108(3) -0.0089(3)
Cl2 0.1450(7) 0.0654(4) 0.0968(5) -0.0455(4) 0.0337(4) -0.0080(3)
N1 0.0404(7) 0.0577(10) 0.0750(10) -0.0161(7) 0.0121(7) -0.0065(8)
N2 0.0385(7) 0.0557(9) 0.0717(10) -0.0149(7) 0.0098(6) -0.0051(8)
C1 0.0413(8) 0.0603(11) 0.0536(10) -0.0172(8) 0.0155(7) -0.0070(8)
C2 0.0388(8) 0.0616(11) 0.0497(9) -0.0166(8) 0.0114(7) -0.0096(8)
C3 0.0422(9) 0.0818(14) 0.0597(11) -0.0128(9) 0.0193(8) 0.0027(10)
C4 0.0532(10) 0.0741(14) 0.0640(12) -0.0131(10) 0.0148(9) 0.0077(10)
C5 0.0443(9) 0.0644(12) 0.0582(10) -0.0108(8) 0.0069(8) -0.0119(9)
C6 0.0429(9) 0.0704(13) 0.0704(12) -0.0136(9) 0.0200(8) -0.0096(10)
C7 0.0452(9) 0.0629(11) 0.0652(11) -0.0183(9) 0.0205(8) -0.0041(9)
C8 0.0452(9) 0.0616(11) 0.0519(10) -0.0183(8) 0.0165(7) -0.0076(8)
C9 0.0469(9) 0.0661(12) 0.0639(11) -0.0124(9) 0.0100(8) -0.0114(9)
C10 0.0543(10) 0.0723(14) 0.0691(12) -0.0237(10) 0.0158(9) -0.0230(11)
C11 0.0763(13) 0.0597(12) 0.0599(11) -0.0272(10) 0.0297(10) -0.0086(9)
C12 0.0901(15) 0.0672(14) 0.0598(12) -0.0205(12) 0.0085(11) 0.0088(10)
C13 0.0682(12) 0.0715(14) 0.0594(12) -0.0269(11) 0.0021(9) 0.0012(10)
C14 0.0373(8) 0.0576(11) 0.0553(10) -0.0114(7) 0.0089(7) -0.0033(8)
C15 0.0450(10) 0.0590(12) 0.0943(15) -0.0091(9) 0.0171(10) -0.0047(11)

loop_
_atom_type_symbol
_atom_type_description
_atom_type_scat_dispersion_real
_atom_type_scat_dispersion_imag
_atom_type_scat_source
C C 0.0033 0.0016 'International Tables Vol C Tables 4.2.6.8 and 6.1.1.4'
H H 0.0000 0.0000 'International Tables Vol C Tables 4.2.6.8 and 6.1.1.4'
N N 0.0061 0.0033 'International Tables Vol C Tables 4.2.6.8 and 6.1.1.4'
Cl Cl 0.1484 0.1585 'International Tables Vol C Tables 4.2.6.8 and 6.1.1.4'

loop_
_geom_angle_atom_site_label_1
_geom_angle_atom_site_label_2
_geom_angle_atom_site_label_3
_geom_angle_site_symmetry_1
_geom_angle_site_symmetry_3
_geom_angle
C1 N1 N2 . . 114.95(17)
C14 N2 N1 . . 113.12(15)
N1 C1 C2 . . 125.08(17)
N1 C1 C8 . . 114.03(18)
C2 C1 C8 . . 120.88(15)
C3 C2 C7 . . 117.27(18)
C3 C2 C1 . . 122.57(15)
C7 C2 C1 . . 120.03(17)
C4 C3 C2 . . 121.96(16)
C4 C3 H3 . . 119.0
C2 C3 H3 . . 119.0
C3 C4 C5 . . 119.18(19)
C3 C4 H4 . . 120.4
C5 C4 H4 . . 120.4
C6 C5 C4 . . 120.76(19)
C6 C5 Cl1 . . 119.50(15)
C4 C5 Cl1 . . 119.73(16)
C5 C6 C7 . . 119.64(17)
C5 C6 H6 . . 120.2
C7 C6 H6 . . 120.2
C6 C7 C2 . . 121.10(18)
C6 C7 H7 . . 119.4
C2 C7 H7 . . 119.4
C13 C8 C9 . . 117.80(18)
C13 C8 C1 . . 120.52(16)
C9 C8 C1 . . 121.65(19)
C10 C9 C8 . . 120.9(2)
C10 C9 H9 . . 119.6
C8 C9 H9 . . 119.6
C11 C10 C9 . . 119.35(19)
C11 C10 H10 . . 120.3
C9 C10 H10 . . 120.3
C10 C11 C12 . . 121.2(2)
C10 C11 Cl2 . . 119.64(16)
C12 C11 Cl2 . . 119.09(19)
C11 C12 C13 . . 119.2(2)
C11 C12 H12 . . 120.4
C13 C12 H12 . . 120.4
C12 C13 C8 . . 121.57(19)
C12 C13 H13 . . 119.2
C8 C13 H13 . . 119.2
N2 C14 C14 . 3_556 114.6(2)
N2 C14 C15 . . 124.95(17)
C14 C14 C15 3_556 . 120.48(18)
C14 C15 H15A . . 109.5
C14 C15 H15B . . 109.5
H15A C15 H15B . . 109.5
C14 C15 H15C . . 109.5
H15A C15 H15C . . 109.5
H15B C15 H15C . . 109.5

loop_
_geom_bond_atom_site_label_1
_geom_bond_atom_site_label_2
_geom_bond_site_symmetry_2
_geom_bond_distance
Cl1 C5 . 1.736(2)
Cl2 C11 . 1.736(2)
N1 C1 . 1.296(2)
N1 N2 . 1.392(2)
N2 C14 . 1.291(2)
C1 C2 . 1.473(3)
C1 C8 . 1.481(3)
C2 C3 . 1.393(3)
C2 C7 . 1.398(2)
C3 C4 . 1.369(3)
C3 H3 . 0.9300
C4 C5 . 1.379(3)
C4 H4 . 0.9300
C5 C6 . 1.373(3)
C6 C7 . 1.377(3)
C6 H6 . 0.9300
C7 H7 . 0.9300
C8 C13 . 1.383(3)
C8 C9 . 1.390(3)
C9 C10 . 1.379(3)
C9 H9 . 0.9300
C10 C11 . 1.362(3)
C10 H10 . 0.9300
C11 C12 . 1.369(3)
C12 C13 . 1.369(3)
C12 H12 . 0.9300
C13 H13 . 0.9300
C14 C14 3_556 1.471(4)
C14 C15 . 1.490(3)
C15 H15A . 0.9600
C15 H15B . 0.9600
C15 H15C . 0.9600

_cod_database_fobs_code 2021347
